data_7019267
loop_
_publ_author_name
'Gr\"uner, Bohum\'ir'
'Svec, Petr'
'S\'icha, V\'aclav'
'Pad\<elkov\'a, Zde\<nka'

_publ_section_title
;
 Direct and facile synthesis of carbon substituted alkylhydroxy
 derivatives of cobalt bis(1,2-dicarbollide), versatile building blocks
 for synthetic purposes.
;
_journal_issue 25
_journal_name_full 'Dalton transactions (Cambridge, England : 2003)'
_journal_page_first 7498
_journal_page_last 7512
_journal_paper_doi 10.1039/c2dt30128h
_journal_volume 41
_journal_year 2012
_chemical_formula_sum 'C14 H49 B18 Co N2 O2'
_chemical_formula_weight 531.06
_chemical_name_systematic
;
?
;
_space_group_IT_number 7
_symmetry_cell_setting monoclinic
_symmetry_space_group_name_Hall 'P -2yc'
_symmetry_space_group_name_H-M 'P 1 c 1'
_atom_sites_solution_hydrogens geom
_atom_sites_solution_primary direct
_atom_sites_solution_secondary difmap
_audit_creation_method SHELXL-97
_cell_angle_alpha 90
_cell_angle_beta 93.537(7)
_cell_angle_gamma 90
_cell_formula_units_Z 4
_cell_length_a 14.2370(9)
_cell_length_b 13.7820(7)
_cell_length_c 13.6790(10)
_cell_measurement_reflns_used 18537
_cell_measurement_temperature 150(1)
_cell_measurement_theta_max 27.5
_cell_measurement_theta_min 1
_cell_volume 2678.9(3)
_computing_cell_refinement 'COLLECT and DENZO'
_computing_data_collection 'COLLECT (Hooft, 1998) and DENZO (Otwinowski & Minor, 1997)'
_computing_data_reduction 'COLLECT and DENZO'
_computing_molecular_graphics 'PLATON (Spek, 2003)'
_computing_publication_material 'SHELXL-97 (Sheldrick, 2008)'
_computing_structure_refinement 'SHELXL-97 (Sheldrick, 1997)'
_computing_structure_solution 'SIR92 (Altomare et al., 1994)'
_diffrn_ambient_temperature 150(1)
_diffrn_detector_area_resol_mean 9.091
_diffrn_measured_fraction_theta_full 0.990
_diffrn_measured_fraction_theta_max 0.990
_diffrn_measurement_device_type 'Bruker Nonius KappaCCD area detector'
_diffrn_measurement_method '\f and \w scans to fill the Ewald sphere'
_diffrn_radiation_monochromator graphite
_diffrn_radiation_source 'fine-focus sealed tube'
_diffrn_radiation_type MoK\a
_diffrn_radiation_wavelength 0.71073
_diffrn_reflns_av_R_equivalents 0.0380
_diffrn_reflns_av_sigmaI/netI 0.0471
_diffrn_reflns_limit_h_max 17
_diffrn_reflns_limit_h_min -18
_diffrn_reflns_limit_k_max 16
_diffrn_reflns_limit_k_min -17
_diffrn_reflns_limit_l_max 17
_diffrn_reflns_limit_l_min -17
_diffrn_reflns_number 19929
_diffrn_reflns_theta_full 27.50
_diffrn_reflns_theta_max 27.50
_diffrn_reflns_theta_min 2.06
_diffrn_standards_number 0
_exptl_absorpt_coefficient_mu 0.661
_exptl_absorpt_correction_T_max 0.935
_exptl_absorpt_correction_T_min 0.878
_exptl_absorpt_correction_type integration
_exptl_absorpt_process_details
;
Gaussian integration (Coppens, 1970)
;
_exptl_crystal_colour orange
_exptl_crystal_density_diffrn 1.317
_exptl_crystal_density_method 'not measured'
_exptl_crystal_description block
_exptl_crystal_F_000 1120
_exptl_crystal_size_max 0.25
_exptl_crystal_size_mid 0.2
_exptl_crystal_size_min 0.18
_platon_squeeze_details
;
;
_refine_diff_density_max 1.213
_refine_diff_density_min -0.676
_refine_diff_density_rms 0.098
_refine_ls_abs_structure_details 'Flack H D (1983), Acta Cryst. A39, 876-881'
_refine_ls_abs_structure_Flack 0.01(2)
_refine_ls_extinction_method none
_refine_ls_goodness_of_fit_ref 1.038
_refine_ls_hydrogen_treatment constr
_refine_ls_matrix_type full
_refine_ls_number_parameters 551
_refine_ls_number_reflns 10097
_refine_ls_number_restraints 2
_refine_ls_restrained_S_all 1.037
_refine_ls_R_factor_all 0.0774
_refine_ls_R_factor_gt 0.0652
_refine_ls_shift/su_max 0.004
_refine_ls_shift/su_mean 0.000
_refine_ls_structure_factor_coef Fsqd
_refine_ls_weighting_details 'calc w=1/[\s^2^(Fo^2^)+(0.0894P)^2^+6.6918P] where P=(Fo^2^+2Fc^2^)/3'
_refine_ls_weighting_scheme calc
_refine_ls_wR_factor_gt 0.1654
_refine_ls_wR_factor_ref 0.1755
_reflns_number_gt 8609
_reflns_number_total 10097
_reflns_threshold_expression >2sigma(I)
_cod_data_source_file c2dt30128h.txt
_cod_data_source_block 2Me3NH_6
_cod_depositor_comments
;
The following automatic conversions were performed:

'_symmetry_cell_setting' value 'Monoclinic' changed to 'monoclinic'
according to /home/saulius/struct/CIF-dictionaries/cif_core.dic
dictionary named 'cif_core.dic' version 2.4.1 from 2010-06-29.

Automatic conversion script
Id: cif_fix_values 1891 2012-01-12 08:04:46Z andrius 
;
_cod_original_sg_symbol_H-M Pc
_cod_database_code 7019267

loop_
_symmetry_equiv_pos_as_xyz
'x, y, z'
'x, -y, z+1/2'

loop_
_atom_site_label
_atom_site_type_symbol
_atom_site_fract_x
_atom_site_fract_y
_atom_site_fract_z
_atom_site_U_iso_or_equiv
_atom_site_adp_type
_atom_site_occupancy
_atom_site_symmetry_multiplicity
_atom_site_calc_flag
_atom_site_refinement_flags
Co3 Co 0.97498(5) 0.53422(4) 0.33331(5) 0.01674(15) Uani 1 1 d .
B7 B 0.8835(4) 0.6539(4) 0.3303(5) 0.0245(12) Uani 1 1 d .
H7 H 0.8099 0.6292 0.3236 0.029 Uiso 1 1 d R
C1 C 1.0666(4) 0.6365(4) 0.2749(4) 0.0209(10) Uani 1 1 d .
B7' B 1.0668(5) 0.4177(4) 0.3500(5) 0.0246(14) Uani 1 1 d .
H7' H 1.1396 0.4449 0.3517 0.029 Uiso 1 1 d R
B4 B 1.0763(4) 0.6253(4) 0.4011(4) 0.0222(12) Uani 1 1 d .
H4 H 1.1299 0.5825 0.4434 0.027 Uiso 1 1 d R
B8 B 0.9584(4) 0.6427(4) 0.4408(4) 0.0221(12) Uani 1 1 d .
H8 H 0.9363 0.6133 0.5105 0.027 Uiso 1 1 d R
B5' B 0.8456(5) 0.3302(4) 0.3367(5) 0.0259(13) Uani 1 1 d .
H5' H 0.7731 0.3025 0.3320 0.031 Uiso 1 1 d R
C2' C 0.9926(4) 0.4122(4) 0.2468(4) 0.0223(10) Uani 1 1 d .
H2' H 1.0182 0.4375 0.1769 0.027 Uiso 1 1 d R
C1' C 0.8831(4) 0.4270(4) 0.2695(4) 0.0219(11) Uani 1 1 d .
B12 B 0.9161(5) 0.7600(5) 0.3978(5) 0.0273(14) Uani 1 1 d .
H12 H 0.8655 0.8015 0.4389 0.033 Uiso 1 1 d R
B11 B 0.9141(4) 0.7605(4) 0.2694(5) 0.0243(12) Uani 1 1 d .
H11 H 0.8609 0.8024 0.2255 0.029 Uiso 1 1 d R
B5 B 1.1062(4) 0.7356(4) 0.3393(4) 0.0239(12) Uani 1 1 d .
H5 H 1.1793 0.7617 0.3412 0.029 Uiso 1 1 d R
B11' B 1.0367(4) 0.3053(4) 0.2905(4) 0.0224(12) Uani 1 1 d .
H11' H 1.0902 0.2617 0.2557 0.027 Uiso 1 1 d R
C2 C 0.9572(4) 0.6501(4) 0.2384(4) 0.0234(11) Uani 1 1 d .
H2 H 0.9306 0.6199 0.1675 0.028 Uiso 1 1 d R
B6 B 1.0295(5) 0.7487(4) 0.2335(5) 0.0250(13) Uani 1 1 d .
H6 H 1.0525 0.7823 0.1661 0.030 Uiso 1 1 d R
B12' B 1.0337(6) 0.3140(5) 0.4190(5) 0.0318(16) Uani 1 1 d .
H12' H 1.0852 0.2753 0.4679 0.038 Uiso 1 1 d R
B8' B 0.9912(5) 0.4335(4) 0.4489(5) 0.0267(13) Uani 1 1 d .
H8' H 1.0149 0.4670 0.5192 0.032 Uiso 1 1 d R
B6' B 0.9188(5) 0.3131(4) 0.2391(5) 0.0250(14) Uani 1 1 d .
H6' H 0.8971 0.2751 0.1706 0.030 Uiso 1 1 d R
B4' B 0.8746(4) 0.4447(4) 0.3935(5) 0.0241(12) Uani 1 1 d .
H4' H 0.8202 0.4897 0.4250 0.029 Uiso 1 1 d R
C13 C 1.1350(4) 0.5910(4) 0.2040(4) 0.0275(12) Uani 1 1 d .
H13A H 1.1039 0.5927 0.1389 0.033 Uiso 1 1 d R
H13B H 1.1451 0.5234 0.2213 0.033 Uiso 1 1 d R
C15 C 1.0635(4) 1.0254(5) 0.5512(5) 0.0382(14) Uani 1 1 d .
H15A H 1.0701 1.0889 0.5237 0.046 Uiso 1 1 d R
H15B H 1.1194 1.0093 0.5907 0.046 Uiso 1 1 d R
H15C H 1.0540 0.9788 0.4994 0.046 Uiso 1 1 d R
C16 C 0.8975(4) 1.0578(5) 0.5562(5) 0.0378(14) Uani 1 1 d .
H16A H 0.8851 1.0183 0.4991 0.045 Uiso 1 1 d R
H16B H 0.8450 1.0545 0.5969 0.045 Uiso 1 1 d R
H16C H 0.9069 1.1239 0.5367 0.045 Uiso 1 1 d R
B10 B 1.0084(5) 0.8175(4) 0.3369(5) 0.0286(13) Uani 1 1 d .
H10 H 1.0174 0.8968 0.3384 0.034 Uiso 1 1 d R
B9 B 1.0362(4) 0.7425(4) 0.4412(5) 0.0244(12) Uani 1 1 d .
H9 H 1.0643 0.7739 0.5110 0.029 Uiso 1 1 d R
B10' B 0.9441(5) 0.2514(4) 0.3532(5) 0.0270(13) Uani 1 1 d .
H10' H 0.9349 0.1725 0.3602 0.032 Uiso 1 1 d R
B9' B 0.9126(5) 0.3327(4) 0.4463(5) 0.0329(15) Uani 1 1 d .
H9' H 0.8832 0.3068 0.5141 0.040 Uiso 1 1 d R
N18 N 0.9823(3) 1.0225(3) 0.6121(3) 0.0256(9) Uani 1 1 d .
H18 H 0.9943 1.0637 0.6634 0.031 Uiso 1 1 calc .
C17 C 0.9680(5) 0.9232(4) 0.6534(5) 0.0404(15) Uani 1 1 d .
H17A H 0.9467 0.8809 0.6009 0.048 Uiso 1 1 d R
H17B H 1.0275 0.9007 0.6816 0.048 Uiso 1 1 d R
H17C H 0.9228 0.9236 0.7026 0.048 Uiso 1 1 d R
C14 C 1.2282(6) 0.6363(7) 0.1977(7) 0.064(2) Uiso 1 1 d .
H14A H 1.2614 0.6363 0.2618 0.076 Uiso 1 1 d R
H14B H 1.2211 0.7027 0.1752 0.076 Uiso 1 1 d R
N18' N 0.3436(5) 0.6294(4) 0.5804(5) 0.0553(17) Uani 1 1 d .
H18' H 0.3253 0.5787 0.5410 0.066 Uiso 1 1 d R
C13' C 0.8155(5) 0.4684(4) 0.1887(5) 0.0344(14) Uani 1 1 d .
13'A H 0.8539 0.4988 0.1412 0.041 Uiso 1 1 d R
13'B H 0.7797 0.5197 0.2177 0.041 Uiso 1 1 d R
O1' O 0.6654(5) 0.4508(5) 0.0993(6) 0.088(2) Uiso 1 1 d .
H1' H 0.6296 0.4115 0.0716 0.132 Uiso 1 1 calc R
C14' C 0.7449(5) 0.4040(6) 0.1365(6) 0.0537(18) Uiso 1 1 d .
14'A H 0.7317 0.3488 0.1775 0.064 Uiso 1 1 d R
14'B H 0.7735 0.3796 0.0788 0.064 Uiso 1 1 d R
C15' C 0.3295(7) 0.7192(6) 0.5235(7) 0.064(2) Uani 1 1 d .
15'A H 0.3608 0.7121 0.4637 0.076 Uiso 1 1 d R
15'B H 0.2636 0.7302 0.5085 0.076 Uiso 1 1 d R
15'C H 0.3558 0.7733 0.5599 0.076 Uiso 1 1 d R
O1 O 1.2761(8) 0.5792(9) 0.1302(9) 0.146(4) Uiso 1 1 d .
C17' C 0.2643(9) 0.6378(9) 0.6526(9) 0.094(3) Uiso 1 1 d .
17'A H 0.2502 0.7052 0.6616 0.113 Uiso 1 1 d R
17'B H 0.2079 0.6039 0.6308 0.113 Uiso 1 1 d R
17'C H 0.2889 0.6106 0.7135 0.113 Uiso 1 1 d R
C16' C 0.4186(11) 0.6038(11) 0.6343(12) 0.126(5) Uiso 1 1 d .
16'A H 0.4223 0.6324 0.6985 0.152 Uiso 1 1 d R
16'B H 0.4217 0.5344 0.6402 0.152 Uiso 1 1 d R
16'C H 0.4702 0.6264 0.5985 0.152 Uiso 1 1 d R
Co3A Co 1.47594(6) 1.01945(4) 0.32909(5) 0.02004(15) Uani 1 1 d .
C1A C 1.3836(4) 1.1120(4) 0.4030(4) 0.0228(11) Uani 1 1 d .
C2A C 1.3707(4) 0.9979(4) 0.4272(4) 0.0204(10) Uani 1 1 d .
H2A H 1.4053 0.9665 0.4941 0.025 Uiso 1 1 d R
C2'A C 1.5988(4) 1.0283(4) 0.4149(4) 0.0221(11) Uani 1 1 d .
H2'A H 1.5800 1.0478 0.4892 0.027 Uiso 1 1 d R
B11A B 1.2615(5) 0.9578(4) 0.3939(5) 0.0266(13) Uani 1 1 d .
H11A H 1.2235 0.9023 0.4336 0.032 Uiso 1 1 d R
B6'A B 1.6972(5) 0.9535(5) 0.4096(5) 0.0259(14) Uani 1 1 d .
H6'A H 1.7393 0.9248 0.4732 0.031 Uiso 1 1 d R
B22' B 1.6829(5) 1.0856(6) 0.2466(6) 0.0347(16) Uani 1 1 d .
H22' H 1.7175 1.1419 0.2045 0.042 Uiso 1 1 d R
B9A B 1.2667(4) 1.0927(5) 0.2351(5) 0.0285(13) Uani 1 1 d .
H9A H 1.2315 1.1259 0.1695 0.034 Uiso 1 1 d R
B7A B 1.3580(5) 0.9267(4) 0.3250(5) 0.0242(13) Uani 1 1 d .
H7A H 1.3806 0.8507 0.3198 0.029 Uiso 1 1 d R
C1'A C 1.5801(4) 0.9184(4) 0.3752(4) 0.0259(13) Uani 1 1 d .
C13A C 1.4359(4) 1.1770(4) 0.4792(4) 0.0300(12) Uani 1 1 d .
13AA H 1.4886 1.2066 0.4487 0.036 Uiso 1 1 d R
13AB H 1.4621 1.1347 0.5305 0.036 Uiso 1 1 d R
B4'A B 1.5552(5) 0.9228(5) 0.2515(5) 0.0291(14) Uani 1 1 d .
H4'A H 1.5097 0.8701 0.2109 0.035 Uiso 1 1 d R
B5A B 1.2835(4) 1.1570(5) 0.3455(5) 0.0296(13) Uani 1 1 d .
H5A H 1.2588 1.2323 0.3519 0.035 Uiso 1 1 d R
B12A B 1.2536(5) 0.9669(5) 0.2652(5) 0.0254(14) Uani 1 1 d .
H12A H 1.2084 0.9175 0.2199 0.030 Uiso 1 1 d R
B10A B 1.2032(5) 1.0587(5) 0.3373(5) 0.0283(13) Uani 1 1 d .
H10A H 1.1267 1.0695 0.3382 0.034 Uiso 1 1 d R
B4A B 1.3819(5) 1.1278(4) 0.2770(5) 0.0257(13) Uani 1 1 d .
H4A H 1.4199 1.1853 0.2401 0.031 Uiso 1 1 d R
B21' B 1.7014(4) 1.0762(5) 0.3766(5) 0.0296(14) Uani 1 1 d .
H21' H 1.7472 1.1268 0.4195 0.035 Uiso 1 1 d R
B7'A B 1.5879(5) 1.1139(5) 0.3231(5) 0.0273(13) Uani 1 1 d .
H7'A H 1.5638 1.1892 0.3306 0.033 Uiso 1 1 d R
B8A B 1.3623(5) 1.0082(5) 0.2235(5) 0.0249(13) Uani 1 1 d .
H8A H 1.3853 0.9864 0.1514 0.030 Uiso 1 1 d R
B8'A B 1.5644(5) 1.0468(6) 0.2147(5) 0.0319(14) Uani 1 1 d .
H8'A H 1.5252 1.0765 0.1496 0.038 Uiso 1 1 d R
B5'A B 1.6694(5) 0.8862(5) 0.3023(5) 0.0325(14) Uani 1 1 d .
H5'A H 1.6946 0.8111 0.2959 0.039 Uiso 1 1 d R
C23' C 1.5444(5) 0.8399(4) 0.4406(5) 0.0354(14) Uani 1 1 d .
23'A H 1.4928 0.8066 0.4052 0.043 Uiso 1 1 d R
23'B H 1.5177 0.8732 0.4948 0.043 Uiso 1 1 d R
B6A B 1.2784(5) 1.0737(5) 0.4432(5) 0.0270(14) Uani 1 1 d .
H6A H 1.2524 1.0939 0.5146 0.032 Uiso 1 1 d R
B9'A B 1.6605(5) 0.9654(5) 0.2015(5) 0.0341(15) Uani 1 1 d .
H9'A H 1.6812 0.9434 0.1286 0.041 Uiso 1 1 d R
B20' B 1.7453(5) 0.9864(5) 0.3000(5) 0.0344(15) Uani 1 1 d .
H20' H 1.8211 0.9779 0.2905 0.041 Uiso 1 1 d R
O1A O 1.4313(5) 1.3161(5) 0.5883(5) 0.0750(17) Uiso 1 1 d .
H1A H 1.3983 1.3630 0.5997 0.112 Uiso 1 1 calc R
C24' C 1.6112(6) 0.7680(6) 0.4905(8) 0.067(3) Uani 1 1 d .
24'A H 1.6446 0.7933 0.5490 0.080 Uiso 1 1 d R
24'B H 1.6575 0.7510 0.4441 0.080 Uiso 1 1 d R
C14A C 1.3887(10) 1.2625(10) 0.5094(11) 0.112(4) Uiso 1 1 d .
14AA H 1.3421 1.2320 0.5482 0.134 Uiso 1 1 d R
14AB H 1.3544 1.2989 0.4580 0.134 Uiso 1 1 d R
O1'A O 1.5650(11) 0.6774(12) 0.4924(11) 0.194(6) Uiso 1 1 d .

loop_
_atom_site_aniso_label
_atom_site_aniso_U_11
_atom_site_aniso_U_22
_atom_site_aniso_U_33
_atom_site_aniso_U_23
_atom_site_aniso_U_13
_atom_site_aniso_U_12
Co3 0.0193(3) 0.0154(2) 0.0153(3) -0.0015(3) -0.0012(2) -0.0007(3)
B7 0.021(3) 0.020(3) 0.032(3) -0.002(2) 0.000(3) -0.001(2)
C1 0.022(3) 0.018(2) 0.023(3) -0.0043(19) 0.003(2) -0.003(2)
B7' 0.034(4) 0.020(3) 0.019(3) 0.000(2) -0.005(3) -0.003(3)
B4 0.027(3) 0.022(3) 0.017(3) -0.004(2) -0.001(2) -0.001(2)
B8 0.022(3) 0.021(3) 0.024(3) -0.008(2) 0.001(2) 0.002(2)
B5' 0.032(3) 0.017(3) 0.030(3) -0.006(2) 0.011(3) -0.006(2)
C2' 0.028(3) 0.020(2) 0.019(2) 0.0004(19) 0.002(2) 0.003(2)
C1' 0.019(3) 0.021(2) 0.025(3) -0.001(2) -0.001(2) -0.003(2)
B12 0.026(3) 0.022(3) 0.033(4) -0.009(2) -0.001(3) 0.003(3)
B11 0.029(3) 0.018(3) 0.026(3) -0.006(2) -0.001(2) 0.006(2)
B5 0.019(3) 0.023(3) 0.029(3) -0.005(2) -0.001(2) 0.000(2)
B11' 0.028(3) 0.015(2) 0.025(3) -0.004(2) 0.000(2) 0.002(2)
C2 0.024(3) 0.021(2) 0.024(3) -0.002(2) 0.001(2) 0.003(2)
B6 0.027(3) 0.014(3) 0.034(3) 0.002(2) 0.002(3) -0.002(2)
B12' 0.047(4) 0.029(4) 0.020(3) 0.005(3) 0.005(3) 0.001(3)
B8' 0.037(4) 0.023(3) 0.020(3) 0.003(2) -0.003(3) 0.001(3)
B6' 0.036(4) 0.009(3) 0.030(3) -0.002(2) -0.004(3) -0.005(3)
B4' 0.026(3) 0.025(3) 0.023(3) -0.005(2) 0.008(2) -0.004(2)
C13 0.032(3) 0.020(2) 0.030(3) -0.007(2) 0.003(2) 0.003(2)
C15 0.029(3) 0.044(4) 0.042(4) -0.010(3) 0.008(3) -0.013(3)
C16 0.019(3) 0.046(3) 0.048(4) 0.010(3) -0.005(3) 0.004(3)
B10 0.034(3) 0.019(3) 0.033(3) -0.003(2) 0.001(3) 0.000(2)
B9 0.024(3) 0.026(3) 0.024(3) -0.004(2) 0.001(2) -0.002(2)
B10' 0.034(3) 0.022(3) 0.025(3) 0.007(2) 0.003(2) 0.002(2)
B9' 0.056(4) 0.024(3) 0.019(3) 0.001(2) 0.008(3) 0.002(3)
N18 0.032(2) 0.019(2) 0.026(2) 0.0000(16) -0.0053(19) -0.0016(18)
C17 0.059(4) 0.024(3) 0.040(4) 0.013(2) 0.015(3) 0.004(3)
N18' 0.070(4) 0.036(3) 0.058(4) -0.009(3) -0.018(3) 0.017(3)
C13' 0.036(3) 0.026(3) 0.039(3) -0.003(2) -0.012(3) 0.002(2)
C15' 0.078(6) 0.045(4) 0.066(5) 0.019(4) -0.012(4) -0.007(4)
Co3A 0.0194(3) 0.0235(3) 0.0170(3) 0.0012(4) -0.0013(2) -0.0008(4)
C1A 0.026(3) 0.021(2) 0.021(3) -0.001(2) -0.003(2) -0.003(2)
C2A 0.024(3) 0.021(2) 0.016(2) 0.0014(19) 0.0015(19) -0.003(2)
C2'A 0.021(3) 0.021(3) 0.024(3) -0.002(2) -0.004(2) 0.001(2)
B11A 0.029(3) 0.027(3) 0.024(3) 0.004(2) 0.002(3) -0.001(3)
B6'A 0.021(3) 0.026(3) 0.030(3) -0.006(2) -0.004(3) 0.006(3)
B22' 0.024(3) 0.040(4) 0.041(4) 0.005(3) 0.012(3) -0.001(3)
B9A 0.023(3) 0.031(3) 0.031(3) 0.013(3) -0.009(3) -0.007(3)
B7A 0.025(3) 0.020(3) 0.026(3) 0.001(2) -0.003(3) 0.001(2)
C1'A 0.026(3) 0.028(3) 0.024(3) -0.004(2) -0.003(2) 0.002(2)
C13A 0.030(3) 0.027(3) 0.032(3) -0.005(2) -0.002(2) 0.003(2)
B4'A 0.023(3) 0.040(4) 0.024(3) -0.009(3) 0.001(3) 0.001(3)
B5A 0.024(3) 0.029(3) 0.035(3) 0.010(3) 0.000(3) -0.002(3)
B12A 0.022(3) 0.032(3) 0.021(3) 0.005(2) -0.010(2) -0.010(3)
B10A 0.025(3) 0.028(3) 0.031(3) 0.009(2) -0.004(3) -0.001(3)
B4A 0.025(3) 0.022(3) 0.029(3) 0.010(2) -0.007(3) -0.003(2)
B21' 0.017(3) 0.032(3) 0.040(4) -0.005(3) -0.004(3) 0.000(2)
B7'A 0.024(3) 0.030(3) 0.027(3) 0.010(3) 0.002(3) -0.008(3)
B8A 0.024(3) 0.032(3) 0.019(3) -0.007(2) -0.002(2) -0.006(3)
B8'A 0.020(3) 0.045(4) 0.030(3) 0.002(3) -0.003(3) -0.003(3)
B5'A 0.022(3) 0.038(4) 0.037(4) -0.006(3) 0.002(3) 0.002(3)
C23' 0.041(3) 0.027(3) 0.040(3) 0.010(2) 0.010(3) 0.009(3)
B6A 0.027(3) 0.028(3) 0.027(3) -0.002(2) 0.004(3) -0.002(3)
B9'A 0.025(3) 0.053(4) 0.024(3) 0.003(3) 0.002(3) 0.002(3)
B20' 0.025(3) 0.042(4) 0.036(4) -0.004(3) 0.000(3) -0.001(3)
C24' 0.044(4) 0.041(4) 0.114(8) 0.032(4) -0.006(4) 0.005(3)

loop_
_atom_type_symbol
_atom_type_description
_atom_type_scat_dispersion_real
_atom_type_scat_dispersion_imag
_atom_type_scat_source
C C 0.0033 0.0016 'International Tables Vol C Tables 4.2.6.8 and 6.1.1.4'
H H 0.0000 0.0000 'International Tables Vol C Tables 4.2.6.8 and 6.1.1.4'
O O 0.0106 0.0060 'International Tables Vol C Tables 4.2.6.8 and 6.1.1.4'
B B 0.0013 0.0007 'International Tables Vol C Tables 4.2.6.8 and 6.1.1.4'
N N 0.0061 0.0033 'International Tables Vol C Tables 4.2.6.8 and 6.1.1.4'
Co Co 0.3494 0.9721 'International Tables Vol C Tables 4.2.6.8 and 6.1.1.4'

loop_
_exptl_crystal_face_index_h
_exptl_crystal_face_index_k
_exptl_crystal_face_index_l
_exptl_crystal_face_perp_dist
1 0 0 0.093
-1 0 0 0.099
0 -1 0 0.123
0 1 0 0.119
0 0 1 0.012
0 0 -1 0.088
-1 -1 0 0.122
1 -1 0 0.113

loop_
_geom_angle_atom_site_label_1
_geom_angle_atom_site_label_2
_geom_angle_atom_site_label_3
_geom_angle
C2 Co3 B7' 136.1(2)
C2 Co3 C2' 106.4(2)
B7' Co3 C2' 48.7(2)
C2 Co3 B4 82.4(2)
B7' Co3 B4 90.2(2)
C2' Co3 B4 129.4(2)
C2 Co3 B4' 130.0(2)
B7' Co3 B4' 86.7(3)
C2' Co3 B4' 81.8(2)
B4 Co3 B4' 130.5(2)
C2 Co3 B7 47.8(2)
B7' Co3 B7 174.8(3)
C2' Co3 B7 136.1(2)
B4 Co3 B7 87.0(2)
B4' Co3 B7 91.9(2)
C2 Co3 B8' 170.3(2)
B7' Co3 B8' 50.8(3)
C2' Co3 B8' 83.3(2)
B4 Co3 B8' 91.3(3)
B4' Co3 B8' 50.4(3)
B7 Co3 B8' 124.8(3)
C2 Co3 C1 45.6(2)
B7' Co3 C1 99.1(2)
C2' Co3 C1 103.0(2)
B4 Co3 C1 48.7(2)
B4' Co3 C1 174.1(2)
B7 Co3 C1 82.3(2)
B8' Co3 C1 133.0(2)
C2 Co3 B8 82.9(2)
B7' Co3 B8 124.4(2)
C2' Co3 B8 170.7(2)
B4 Co3 B8 51.0(2)
B4' Co3 B8 92.0(2)
B7 Co3 B8 50.6(2)
B8' Co3 B8 87.4(2)
C1 Co3 B8 83.7(2)
C2 Co3 C1' 103.4(2)
B7' Co3 C1' 82.8(2)
C2' Co3 C1' 45.3(2)
B4 Co3 C1' 172.9(2)
B4' Co3 C1' 48.3(2)
B7 Co3 C1' 99.9(2)
B8' Co3 C1' 83.5(2)
C1 Co3 C1' 133.5(2)
B8 Co3 C1' 133.1(2)
C2 B7 B11 59.2(3)
C2 B7 B12 104.9(4)
B11 B7 B12 59.5(4)
C2 B7 B8 105.0(4)
B11 B7 B8 108.5(4)
B12 B7 B8 60.8(3)
C2 B7 Co3 65.0(3)
B11 B7 Co3 119.6(4)
B12 B7 Co3 119.6(4)
B8 B7 Co3 65.3(3)
C2 B7 H7 124.2
B11 B7 H7 118.8
B12 B7 H7 121.0
B8 B7 H7 123.7
Co3 B7 H7 110.2
C13 C1 C2 119.0(4)
C13 C1 B5 116.6(4)
C2 C1 B5 110.4(4)
C13 C1 B6 110.5(4)
C2 C1 B6 61.5(3)
B5 C1 B6 62.2(3)
C13 C1 B4 125.1(4)
C2 C1 B4 109.5(4)
B5 C1 B4 63.3(3)
B6 C1 B4 114.3(4)
C13 C1 Co3 113.2(3)
C2 C1 Co3 65.7(3)
B5 C1 Co3 122.2(4)
B6 C1 Co3 122.8(4)
B4 C1 Co3 64.9(3)
C2' B7' B11' 57.9(3)
C2' B7' B12' 103.3(4)
B11' B7' B12' 59.1(4)
C2' B7' B8' 105.0(5)
B11' B7' B8' 108.1(5)
B12' B7' B8' 60.7(4)
C2' B7' Co3 65.8(3)
B11' B7' Co3 119.2(4)
B12' B7' Co3 119.4(5)
B8' B7' Co3 65.5(3)
C2' B7' H7' 124.4
B11' B7' H7' 120.2
B12' B7' H7' 122.6
B8' B7' H7' 123.4
Co3 B7' H7' 109.0
C1 B4 B5 57.6(3)
C1 B4 B9 102.5(4)
B5 B4 B9 58.5(3)
C1 B4 B8 105.6(4)
B5 B4 B8 106.2(4)
B9 B4 B8 58.4(3)
C1 B4 Co3 66.4(3)
B5 B4 Co3 118.4(4)
B9 B4 Co3 116.7(4)
B8 B4 Co3 65.5(3)
C1 B4 H4 125.6
B5 B4 H4 121.5
B9 B4 H4 122.7
B8 B4 H4 122.6
Co3 B4 H4 110.4
B9 B8 B7 105.9(4)
B9 B8 B4 60.7(3)
B7 B8 B4 105.7(4)
B9 B8 B12 60.1(4)
B7 B8 B12 58.9(3)
B4 B8 B12 108.4(4)
B9 B8 Co3 117.1(4)
B7 B8 Co3 64.2(3)
B4 B8 Co3 63.5(3)
B12 B8 Co3 116.9(4)
B9 B8 H8 119.8
B7 B8 H8 124.9
B4 B8 H8 122.1
B12 B8 H8 120.2
Co3 B8 H8 113.1
C1' B5' B9' 106.0(4)
C1' B5' B6' 58.8(3)
B9' B5' B6' 109.9(5)
C1' B5' B10' 105.9(4)
B9' B5' B10' 60.8(4)
B6' B5' B10' 61.0(4)
C1' B5' B4' 58.7(3)
B9' B5' B4' 60.4(4)
B6' B5' B4' 108.4(4)
B10' B5' B4' 108.9(4)
C1' B5' H5' 123.9
B9' B5' H5' 121.6
B6' B5' H5' 120.5
B10' B5' H5' 121.8
B4' B5' H5' 121.4
C1' C2' B11' 112.4(4)
C1' C2' B7' 112.9(4)
B11' C2' B7' 63.4(3)
C1' C2' B6' 61.4(3)
B11' C2' B6' 62.8(4)
B7' C2' B6' 115.4(4)
C1' C2' Co3 68.8(3)
B11' C2' Co3 123.9(3)
B7' C2' Co3 65.5(3)
B6' C2' Co3 125.6(4)
C1' C2' H2' 120.0
B11' C2' H2' 116.5
B7' C2' H2' 118.8
B6' C2' H2' 115.6
Co3 C2' H2' 107.2
C13' C1' C2' 118.6(5)
C13' C1' B6' 110.5(5)
C2' C1' B6' 62.2(3)
C13' C1' B5' 118.2(5)
C2' C1' B5' 109.7(4)
B6' C1' B5' 61.6(4)
C13' C1' B4' 125.3(5)
C2' C1' B4' 109.4(4)
B6' C1' B4' 114.1(4)
B5' C1' B4' 62.8(3)
C13' C1' Co3 112.4(4)
C2' C1' Co3 65.8(3)
B6' C1' Co3 123.6(4)
B5' C1' Co3 121.5(4)
B4' C1' Co3 64.9(3)
B11 B12 B7 59.7(4)
B11 B12 B10 59.9(4)
B7 B12 B10 107.4(4)
B11 B12 B9 106.8(5)
B7 B12 B9 106.0(4)
B10 B12 B9 60.0(4)
B11 B12 B8 108.2(4)
B7 B12 B8 60.3(3)
B10 B12 B8 108.0(4)
B9 B12 B8 58.7(3)
B11 B12 H12 122.6
B7 B12 H12 122.3
B10 B12 H12 122.1
B9 B12 H12 122.8
B8 B12 H12 120.9
C2 B11 B6 59.2(3)
C2 B11 B12 105.2(4)
B6 B11 B12 108.8(5)
C2 B11 B7 58.4(3)
B6 B11 B7 108.7(4)
B12 B11 B7 60.8(4)
C2 B11 B10 104.7(4)
B6 B11 B10 59.4(4)
B12 B11 B10 60.9(4)
B7 B11 B10 109.1(4)
C2 B11 H11 125.4
B6 B11 H11 121.4
B12 B11 H11 121.1
B7 B11 H11 121.0
B10 B11 H11 121.8
C1 B5 B9 105.5(4)
C1 B5 B6 59.3(3)
B9 B5 B6 106.9(4)
C1 B5 B10 105.3(4)
B9 B5 B10 60.3(4)
B6 B5 B10 58.7(3)
C1 B5 B4 59.1(3)
B9 B5 B4 60.9(3)
B6 B5 B4 108.5(4)
B10 B5 B4 109.5(4)
C1 B5 H5 123.9
B9 B5 H5 122.9
B6 B5 H5 121.4
B10 B5 H5 121.9
B4 B5 H5 121.0
C2' B11' B12' 105.1(4)
C2' B11' B10' 105.2(4)
B12' B11' B10' 58.9(4)
C2' B11' B6' 59.3(3)
B12' B11' B6' 107.9(5)
B10' B11' B6' 60.5(4)
C2' B11' B7' 58.7(3)
B12' B11' B7' 60.5(4)
B10' B11' B7' 107.8(4)
B6' B11' B7' 108.7(4)
C2' B11' H11' 125.0
B12' B11' H11' 121.9
B10' B11' H11' 122.3
B6' B11' H11' 121.5
B7' B11' H11' 121.1
C1 C2 B7 113.9(4)
C1 C2 B11 112.5(4)
B7 C2 B11 62.4(4)
C1 C2 B6 62.2(3)
B7 C2 B6 114.1(4)
B11 C2 B6 61.8(4)
C1 C2 Co3 68.7(3)
B7 C2 Co3 67.2(3)
B11 C2 Co3 124.5(4)
B6 C2 Co3 126.1(4)
C1 C2 H2 120.0
B7 C2 H2 118.2
B11 C2 H2 116.6
B6 C2 H2 116.2
Co3 C2 H2 106.5
C2 B6 C1 56.3(3)
C2 B6 B10 105.4(4)
C1 B6 B10 106.7(4)
C2 B6 B11 59.0(3)
C1 B6 B11 105.4(4)
B10 B6 B11 60.7(4)
C2 B6 B5 103.3(4)
C1 B6 B5 58.5(3)
B10 B6 B5 61.3(4)
B11 B6 B5 108.8(5)
C2 B6 H6 125.4
C1 B6 H6 123.6
B10 B6 H6 121.8
B11 B6 H6 122.0
B5 B6 H6 121.9
B10' B12' B11' 60.9(4)
B10' B12' B7' 109.3(5)
B11' B12' B7' 60.4(3)
B10' B12' B9' 60.0(4)
B11' B12' B9' 107.4(5)
B7' B12' B9' 106.3(5)
B10' B12' B8' 108.8(5)
B11' B12' B8' 108.4(5)
B7' B12' B8' 59.7(4)
B9' B12' B8' 59.1(4)
B10' B12' H12' 120.9
B11' B12' H12' 121.1
B7' B12' H12' 121.3
B9' B12' H12' 123.6
B8' B12' H12' 121.6
B9' B8' B4' 59.6(4)
B9' B8' B7' 107.2(4)
B4' B8' B7' 106.0(4)
B9' B8' B12' 60.3(4)
B4' B8' B12' 107.3(5)
B7' B8' B12' 59.6(4)
B9' B8' Co3 117.3(4)
B4' B8' Co3 64.4(3)
B7' B8' Co3 63.7(3)
B12' B8' Co3 116.9(4)
B9' B8' H8' 120.2
B4' B8' H8' 124.1
B7' B8' H8' 123.0
B12' B8' H8' 119.4
Co3 B8' H8' 113.2
C1' B6' C2' 56.4(3)
C1' B6' B5' 59.6(4)
C2' B6' B5' 103.6(4)
C1' B6' B11' 104.3(4)
C2' B6' B11' 57.9(3)
B5' B6' B11' 107.3(5)
C1' B6' B10' 105.7(5)
C2' B6' B10' 103.5(4)
B5' B6' B10' 60.0(4)
B11' B6' B10' 59.7(4)
C1' B6' H6' 124.9
C2' B6' H6' 124.6
B5' B6' H6' 124.1
B11' B6' H6' 121.0
B10' B6' H6' 123.1
C1' B4' B9' 103.8(4)
C1' B4' B8' 106.6(4)
B9' B4' B8' 60.1(4)
C1' B4' B5' 58.5(3)
B9' B4' B5' 57.8(4)
B8' B4' B5' 106.8(4)
C1' B4' Co3 66.8(3)
B9' B4' Co3 118.3(4)
B8' B4' Co3 65.1(3)
B5' B4' Co3 119.4(4)
C1' B4' H4' 123.9
B9' B4' H4' 122.3
B8' B4' H4' 122.7
B5' B4' H4' 121.1
Co3 B4' H4' 109.6
C14 C13 C1 117.9(5)
C14 C13 H13A 107.3
C1 C13 H13A 107.2
C14 C13 H13B 107.5
C1 C13 H13B 109.0
H13A C13 H13B 107.4
N18 C15 H15A 110.3
N18 C15 H15B 109.2
H15A C15 H15B 109.5
N18 C15 H15C 108.7
H15A C15 H15C 109.5
H15B C15 H15C 109.6
N18 C16 H16A 109.8
N18 C16 H16B 109.0
H16A C16 H16B 109.5
N18 C16 H16C 109.5
H16A C16 H16C 109.5
H16B C16 H16C 109.4
B6 B10 B11 59.9(4)
B6 B10 B12 107.8(4)
B11 B10 B12 59.2(4)
B6 B10 B9 107.0(4)
B11 B10 B9 106.5(4)
B12 B10 B9 60.2(4)
B6 B10 B5 60.0(4)
B11 B10 B5 107.2(4)
B12 B10 B5 107.8(4)
B9 B10 B5 59.1(3)
B6 B10 H10 122.0
B11 B10 H10 122.4
B12 B10 H10 121.4
B9 B10 H10 122.7
B5 B10 H10 122.4
B5 B9 B8 109.9(4)
B5 B9 B10 60.6(3)
B8 B9 B10 109.9(4)
B5 B9 B12 108.6(4)
B8 B9 B12 61.2(4)
B10 B9 B12 59.8(4)
B5 B9 B4 60.6(3)
B8 B9 B4 60.9(3)
B10 B9 B4 109.4(4)
B12 B9 B4 109.4(4)
B5 B9 H9 120.9
B8 B9 H9 120.2
B10 B9 H9 121.1
B12 B9 H9 121.5
B4 B9 H9 120.6
B12' B10' B9' 61.7(4)
B12' B10' B5' 108.1(5)
B9' B10' B5' 58.2(4)
B12' B10' B11' 60.2(4)
B9' B10' B11' 108.1(4)
B5' B10' B11' 106.6(4)
B12' B10' B6' 108.4(4)
B9' B10' B6' 106.2(4)
B5' B10' B6' 59.0(4)
B11' B10' B6' 59.8(4)
B12' B10' H10' 122.1
B9' B10' H10' 121.7
B5' B10' H10' 121.2
B11' B10' H10' 123.4
B6' B10' H10' 121.7
B5' B9' B10' 61.0(3)
B5' B9' B4' 61.7(4)
B10' B9' B4' 110.0(4)
B5' B9' B8' 110.2(4)
B10' B9' B8' 108.7(5)
B4' B9' B8' 60.4(3)
B5' B9' B12' 107.5(5)
B10' B9' B12' 58.3(4)
B4' B9' B12' 108.1(5)
B8' B9' B12' 60.6(4)
B5' B9' H9' 120.5
B10' B9' H9' 121.8
B4' B9' H9' 120.3
B8' B9' H9' 120.4
B12' B9' H9' 123.0
C15 N18 C16 110.2(5)
C15 N18 C17 111.6(5)
C16 N18 C17 111.8(5)
C15 N18 H18 107.7
C16 N18 H18 107.7
C17 N18 H18 107.7
N18 C17 H17A 108.5
N18 C17 H17B 108.0
H17A C17 H17B 109.5
N18 C17 H17C 111.8
H17A C17 H17C 109.5
H17B C17 H17C 109.4
O1 C14 C13 105.8(8)
O1 C14 H14A 111.2
C13 C14 H14A 109.7
O1 C14 H14B 111.2
C13 C14 H14B 110.0
H14A C14 H14B 108.8
C16' N18' C15' 127.3(10)
C16' N18' C17' 105.2(10)
C15' N18' C17' 101.2(7)
C16' N18' H18' 108.7
C15' N18' H18' 108.0
C17' N18' H18' 104.0
C14' C13' C1' 120.0(5)
C14' C13' 13'A 109.1
C1' C13' 13'A 106.8
C14' C13' 13'B 105.9
C1' C13' 13'B 107.4
13'A C13' 13'B 106.9
C14' O1' H1' 109.5
O1' C14' C13' 114.4(7)
O1' C14' 14'A 113.5
C13' C14' 14'A 109.8
O1' C14' 14'B 103.9
C13' C14' 14'B 107.0
14'A C14' 14'B 107.7
N18' C15' 15'A 108.1
N18' C15' 15'B 110.2
15'A C15' 15'B 109.4
N18' C15' 15'C 110.1
15'A C15' 15'C 109.5
15'B C15' 15'C 109.5
N18' C17' 17'A 108.7
N18' C17' 17'B 113.2
17'A C17' 17'B 109.4
N18' C17' 17'C 106.4
17'A C17' 17'C 109.6
17'B C17' 17'C 109.4
N18' C16' 16'A 113.6
N18' C16' 16'B 110.4
16'A C16' 16'B 109.4
N18' C16' 16'C 104.4
16'A C16' 16'C 109.4
16'B C16' 16'C 109.5
C2'A Co3A B7'A 49.5(2)
C2'A Co3A B4'A 81.9(2)
B7'A Co3A B4'A 86.5(3)
C2'A Co3A C2A 105.1(2)
B7'A Co3A C2A 134.4(3)
B4'A Co3A C2A 132.0(2)
C2'A Co3A B4A 131.0(2)
B7'A Co3A B4A 90.9(3)
B4'A Co3A B4A 129.6(3)
C2A Co3A B4A 81.5(2)
C2'A Co3A C1'A 46.1(2)
B7'A Co3A C1'A 84.1(3)
B4'A Co3A C1'A 48.2(2)
C2A Co3A C1'A 103.5(2)
B4A Co3A C1'A 174.6(3)
C2'A Co3A B8'A 83.5(2)
B7'A Co3A B8'A 50.0(3)
B4'A Co3A B8'A 50.6(3)
C2A Co3A B8'A 171.1(2)
B4A Co3A B8'A 91.1(3)
C1'A Co3A B8'A 84.1(3)
C2'A Co3A B8A 171.6(3)
B7'A Co3A B8A 125.6(3)
B4'A Co3A B8A 91.2(3)
C2A Co3A B8A 83.1(2)
B4A Co3A B8A 51.2(3)
C1'A Co3A B8A 130.9(2)
B8'A Co3A B8A 88.5(3)
C2'A Co3A B7A 134.6(2)
B7'A Co3A B7A 175.8(3)
B4'A Co3A B7A 93.1(3)
C2A Co3A B7A 48.0(2)
B4A Co3A B7A 86.1(2)
C1'A Co3A B7A 98.8(2)
B8'A Co3A B7A 127.0(3)
B8A Co3A B7A 50.2(3)
C2'A Co3A C1A 102.9(2)
B7'A Co3A C1A 98.2(2)
B4'A Co3A C1A 174.8(2)
C2A Co3A C1A 45.05(19)
B4A Co3A C1A 48.4(2)
C1'A Co3A C1A 134.3(2)
B8'A Co3A C1A 131.4(3)
B8A Co3A C1A 84.2(2)
B7A Co3A C1A 82.0(2)
C13A C1A C2A 119.0(4)
C13A C1A B5A 117.3(4)
C2A C1A B5A 110.3(4)
C13A C1A B6A 111.1(5)
C2A C1A B6A 61.5(3)
B5A C1A B6A 62.3(4)
C13A C1A B4A 125.3(5)
C2A C1A B4A 109.3(4)
B5A C1A B4A 62.3(4)
B6A C1A B4A 113.5(4)
C13A C1A Co3A 112.6(4)
C2A C1A Co3A 66.3(3)
B5A C1A Co3A 121.6(4)
B6A C1A Co3A 123.1(3)
B4A C1A Co3A 64.9(3)
C1A C2A B11A 112.2(4)
C1A C2A B6A 61.9(4)
B11A C2A B6A 62.0(4)
C1A C2A B7A 113.4(4)
B11A C2A B7A 62.7(4)
B6A C2A B7A 114.5(4)
C1A C2A Co3A 68.7(3)
B11A C2A Co3A 123.9(3)
B6A C2A Co3A 125.7(4)
B7A C2A Co3A 66.4(3)
C1A C2A H2A 120.1
B11A C2A H2A 117.0
B6A C2A H2A 116.3
B7A C2A H2A 118.3
Co3A C2A H2A 106.7
C1'A C2'A B21' 112.4(5)
C1'A C2'A B7'A 112.9(4)
B21' C2'A B7'A 63.5(4)
C1'A C2'A B6'A 63.3(4)
B21' C2'A B6'A 60.9(4)
B7'A C2'A B6'A 114.3(5)
C1'A C2'A Co3A 68.7(3)
B21' C2'A Co3A 124.1(4)
B7'A C2'A Co3A 65.6(3)
B6'A C2'A Co3A 126.9(4)
C1'A C2'A H2'A 119.5
B21' C2'A H2'A 116.7
B7'A C2'A H2'A 119.3
B6'A C2'A H2'A 115.1
Co3A C2'A H2'A 107.2
C2A B11A B6A 59.5(4)
C2A B11A B12A 104.3(4)
B6A B11A B12A 108.6(4)
C2A B11A B7A 59.3(3)
B6A B11A B7A 109.6(5)
B12A B11A B7A 59.2(4)
C2A B11A B10A 105.0(4)
B6A B11A B10A 60.0(4)
B12A B11A B10A 60.5(4)
B7A B11A B10A 108.4(4)
C2A B11A H11A 124.6
B6A B11A H11A 120.4
B12A B11A H11A 122.7
B7A B11A H11A 121.2
B10A B11A H11A 122.0
C2'A B6'A B20' 104.0(5)
C2'A B6'A B21' 58.7(3)
B20' B6'A B21' 60.5(4)
C2'A B6'A B5'A 101.9(4)
B20' B6'A B5'A 60.1(4)
B21' B6'A B5'A 107.7(5)
C2'A B6'A C1'A 55.1(3)
B20' B6'A C1'A 104.8(5)
B21' B6'A C1'A 103.9(4)
B5'A B6'A C1'A 58.4(4)
C2'A B6'A H6'A 125.4
B20' B6'A H6'A 123.3
B21' B6'A H6'A 121.7
B5'A B6'A H6'A 123.6
C1'A B6'A H6'A 124.8
B20' B22' B21' 59.5(4)
B20' B22' B9'A 59.9(4)
B21' B22' B9'A 106.7(5)
B20' B22' B8'A 108.1(5)
B21' B22' B8'A 107.4(5)
B9'A B22' B8'A 59.7(4)
B20' B22' B7'A 107.7(5)
B21' B22' B7'A 60.5(4)
B9'A B22' B7'A 106.0(5)
B8'A B22' B7'A 58.6(4)
B20' B22' H22' 122.1
B21' B22' H22' 122.0
B9'A B22' H22' 123.2
B8'A B22' H22' 121.8
B7'A B22' H22' 121.9
B5A B9A B4A 60.6(4)
B5A B9A B10A 60.3(4)
B4A B9A B10A 108.9(5)
B5A B9A B12A 107.5(4)
B4A B9A B12A 107.3(4)
B10A B9A B12A 59.9(4)
B5A B9A B8A 109.8(4)
B4A B9A B8A 61.1(3)
B10A B9A B8A 108.8(4)
B12A B9A B8A 59.1(4)
B5A B9A H9A 121.5
B4A B9A H9A 121.1
B10A B9A H9A 121.6
B12A B9A H9A 122.7
B8A B9A H9A 120.3
C2A B7A B12A 104.2(5)
C2A B7A B11A 58.0(3)
B12A B7A B11A 60.3(4)
C2A B7A B8A 105.5(4)
B12A B7A B8A 60.4(4)
B11A B7A B8A 109.1(4)
C2A B7A Co3A 65.6(3)
B12A B7A Co3A 118.4(4)
B11A B7A Co3A 118.9(4)
B8A B7A Co3A 64.9(3)
C2A B7A H7A 125.7
B12A B7A H7A 121.1
B11A B7A H7A 120.4
B8A B7A H7A 121.6
Co3A B7A H7A 110.1
C23' C1'A C2'A 121.5(5)
C23' C1'A B4'A 123.7(5)
C2'A C1'A B4'A 108.5(5)
C23' C1'A B5'A 116.4(5)
C2'A C1'A B5'A 108.8(5)
B4'A C1'A B5'A 63.3(4)
C23' C1'A B6'A 112.6(5)
C2'A C1'A B6'A 61.6(4)
B4'A C1'A B6'A 112.8(5)
B5'A C1'A B6'A 60.5(4)
C23' C1'A Co3A 113.2(4)
C2'A C1'A Co3A 65.2(3)
B4'A C1'A Co3A 65.2(3)
B5'A C1'A Co3A 122.0(4)
B6'A C1'A Co3A 122.3(4)
C14A C13A C1A 117.5(7)
C14A C13A 13AA 99.6
C1A C13A 13AA 108.0
C14A C13A 13AB 116.9
C1A C13A 13AB 106.9
13AA C13A 13AB 106.9
C1'A B4'A B9'A 105.3(5)
C1'A B4'A B8'A 107.4(5)
B9'A B4'A B8'A 60.0(4)
C1'A B4'A B5'A 58.7(4)
B9'A B4'A B5'A 58.7(4)
B8'A B4'A B5'A 107.3(5)
C1'A B4'A Co3A 66.6(3)
B9'A B4'A Co3A 118.7(4)
B8'A B4'A Co3A 65.4(3)
B5'A B4'A Co3A 119.2(4)
C1'A B4'A H4'A 123.8
B9'A B4'A H4'A 120.4
B8'A B4'A H4'A 122.6
B5'A B4'A H4'A 119.9
Co3A B4'A H4'A 111.0
C1A B5A B9A 106.2(5)
C1A B5A B6A 59.1(4)
B9A B5A B6A 108.3(4)
C1A B5A B10A 105.6(4)
B9A B5A B10A 60.4(4)
B6A B5A B10A 59.7(4)
C1A B5A B4A 59.7(3)
B9A B5A B4A 60.1(4)
B6A B5A B4A 108.8(5)
B10A B5A B4A 108.6(5)
C1A B5A H5A 124.7
B9A B5A H5A 121.1
B6A B5A H5A 121.6
B10A B5A H5A 121.2
B4A B5A H5A 121.4
B7A B12A B11A 60.5(4)
B7A B12A B8A 61.2(4)
B11A B12A B8A 109.9(4)
B7A B12A B10A 109.1(5)
B11A B12A B10A 60.1(4)
B8A B12A B10A 109.8(5)
B7A B12A B9A 108.5(4)
B11A B12A B9A 107.3(5)
B8A B12A B9A 60.7(4)
B10A B12A B9A 59.5(4)
B7A B12A H12A 121.3
B11A B12A H12A 121.2
B8A B12A H12A 120.5
B10A B12A H12A 120.6
B9A B12A H12A 122.3
B6A B10A B5A 60.0(4)
B6A B10A B11A 59.2(4)
B5A B10A B11A 106.8(4)
B6A B10A B9A 107.7(5)
B5A B10A B9A 59.3(4)
B11A B10A B9A 107.7(5)
B6A B10A B12A 107.1(5)
B5A B10A B12A 107.3(5)
B11A B10A B12A 59.4(4)
B9A B10A B12A 60.6(4)
B6A B10A H10A 121.8
B5A B10A H10A 122.1
B11A B10A H10A 122.6
B9A B10A H10A 121.8
B12A B10A H10A 122.4
C1A B4A B9A 104.1(4)
C1A B4A B5A 57.9(4)
B9A B4A B5A 59.3(4)
C1A B4A B8A 106.1(4)
B9A B4A B8A 60.4(4)
B5A B4A B8A 108.1(4)
C1A B4A Co3A 66.7(3)
B9A B4A Co3A 118.3(4)
B5A B4A Co3A 119.2(4)
B8A B4A Co3A 64.6(3)
C1A B4A H4A 124.7
B9A B4A H4A 121.3
B5A B4A H4A 120.3
B8A B4A H4A 122.4
Co3A B4A H4A 110.3
C2'A B21' B6'A 60.4(4)
C2'A B21' B20' 104.6(4)
B6'A B21' B20' 59.6(4)
C2'A B21' B22' 104.9(4)
B6'A B21' B22' 108.8(5)
B20' B21' B22' 59.7(4)
C2'A B21' B7'A 58.5(3)
B6'A B21' B7'A 109.8(4)
B20' B21' B7'A 107.6(5)
B22' B21' B7'A 60.2(4)
C2'A B21' H21' 124.7
B6'A B21' H21' 120.2
B20' B21' H21' 122.9
B22' B21' H21' 122.1
B7'A B21' H21' 121.3
C2'A B7'A B8'A 105.0(5)
C2'A B7'A B22' 103.7(5)
B8'A B7'A B22' 60.5(4)
C2'A B7'A B21' 58.0(4)
B8'A B7'A B21' 107.9(5)
B22' B7'A B21' 59.3(4)
C2'A B7'A Co3A 64.8(3)
B8'A B7'A Co3A 66.2(3)
B22' B7'A Co3A 119.7(4)
B21' B7'A Co3A 118.4(4)
C2'A B7'A H7'A 126.4
B8'A B7'A H7'A 122.0
B22' B7'A H7'A 120.5
B21' B7'A H7'A 120.6
Co3A B7'A H7'A 110.2
B12A B8A B7A 58.5(4)
B12A B8A B9A 60.2(4)
B7A B8A B9A 106.0(4)
B12A B8A B4A 106.1(5)
B7A B8A B4A 105.6(4)
B9A B8A B4A 58.5(4)
B12A B8A Co3A 116.8(4)
B7A B8A Co3A 64.9(3)
B9A B8A Co3A 116.3(4)
B4A B8A Co3A 64.2(3)
B12A B8A H8A 120.9
B7A B8A H8A 123.4
B9A B8A H8A 121.5
B4A B8A H8A 124.2
Co3A B8A H8A 112.1
B7'A B8'A B9'A 107.9(5)
B7'A B8'A B4'A 106.1(5)
B9'A B8'A B4'A 59.9(4)
B7'A B8'A B22' 60.9(4)
B9'A B8'A B22' 59.9(4)
B4'A B8'A B22' 107.5(5)
B7'A B8'A Co3A 63.8(3)
B9'A B8'A Co3A 117.4(4)
B4'A B8'A Co3A 64.0(3)
B22' B8'A Co3A 118.0(4)
B7'A B8'A H8'A 123.1
B9'A B8'A H8'A 120.4
B4'A B8'A H8'A 122.8
B22' B8'A H8'A 120.5
Co3A B8'A H8'A 111.8
C1'A B5'A B20' 106.5(5)
C1'A B5'A B9'A 105.9(5)
B20' B5'A B9'A 60.8(4)
C1'A B5'A B6'A 61.1(4)
B20' B5'A B6'A 59.6(4)
B9'A B5'A B6'A 109.1(5)
C1'A B5'A B4'A 58.0(3)
B20' B5'A B4'A 108.3(5)
B9'A B5'A B4'A 60.2(4)
B6'A B5'A B4'A 109.0(5)
C1'A B5'A H5'A 123.0
B20' B5'A H5'A 122.4
B9'A B5'A H5'A 122.0
B6'A B5'A H5'A 120.3
B4'A B5'A H5'A 121.5
C24' C23' C1'A 120.8(6)
C24' C23' 23'A 110.6
C1'A C23' 23'A 108.4
C24' C23' 23'B 103.3
C1'A C23' 23'B 106.0
23'A C23' 23'B 106.6
C2A B6A C1A 56.6(3)
C2A B6A B11A 58.5(4)
C1A B6A B11A 105.1(5)
C2A B6A B10A 104.9(5)
C1A B6A B10A 105.8(5)
B11A B6A B10A 60.8(4)
C2A B6A B5A 103.5(5)
C1A B6A B5A 58.6(3)
B11A B6A B5A 108.3(5)
B10A B6A B5A 60.3(4)
C2A B6A H6A 124.9
C1A B6A H6A 123.7
B11A B6A H6A 121.9
B10A B6A H6A 122.7
B5A B6A H6A 122.6
B5'A B9'A B20' 59.6(4)
B5'A B9'A B4'A 61.1(4)
B20' B9'A B4'A 108.1(5)
B5'A B9'A B8'A 109.3(5)
B20' B9'A B8'A 108.1(5)
B4'A B9'A B8'A 60.1(4)
B5'A B9'A B22' 107.6(5)
B20' B9'A B22' 59.4(4)
B4'A B9'A B22' 108.0(5)
B8'A B9'A B22' 60.3(4)
B5'A B9'A H9'A 122.0
B20' B9'A H9'A 121.6
B4'A B9'A H9'A 122.3
B8'A B9'A H9'A 120.9
B22' B9'A H9'A 121.0
B6'A B20' B5'A 60.4(4)
B6'A B20' B21' 59.9(4)
B5'A B20' B21' 107.5(5)
B6'A B20' B22' 110.0(5)
B5'A B20' B22' 108.8(5)
B21' B20' B22' 60.9(4)
B6'A B20' B9'A 108.9(5)
B5'A B20' B9'A 59.7(4)
B21' B20' B9'A 108.4(5)
B22' B20' B9'A 60.7(4)
B6'A B20' H20' 120.8
B5'A B20' H20' 121.9
B21' B20' H20' 122.1
B22' B20' H20' 120.4
B9'A B20' H20' 121.3
C14A O1A H1A 109.5
O1'A C24' C23' 107.9(9)
O1'A C24' 24'A 120.5
C23' C24' 24'A 113.6
O1'A C24' 24'B 97.8
C23' C24' 24'B 107.3
24'A C24' 24'B 107.9
O1A C14A C13A 117.7(10)
O1A C14A 14AA 94.9
C13A C14A 14AA 98.7
O1A C14A 14AB 117.1
C13A C14A 14AB 116.1
14AA C14A 14AB 106.8

loop_
_geom_bond_atom_site_label_1
_geom_bond_atom_site_label_2
_geom_bond_distance
Co3 C2 2.064(5)
Co3 B7' 2.075(7)
Co3 C2' 2.080(5)
Co3 B4 2.086(6)
Co3 B4' 2.094(6)
Co3 B7 2.101(6)
Co3 B8' 2.106(6)
Co3 C1 2.110(5)
Co3 B8 2.120(6)
Co3 C1' 2.125(5)
B7 C2 1.688(9)
B7 B11 1.757(9)
B7 B12 1.776(9)
B7 B8 1.803(9)
B7 H7 1.1002
C1 C13 1.549(7)
C1 C2 1.617(7)
C1 B5 1.703(7)
C1 B6 1.719(8)
C1 B4 1.731(8)
B7' C2' 1.712(8)
B7' B11' 1.791(8)
B7' B12' 1.793(9)
B7' B8' 1.793(9)
B7' H7' 1.1010
B4 B5 1.803(8)
B4 B9 1.809(8)
B4 B8 1.811(9)
B4 H4 1.1003
B8 B9 1.766(9)
B8 B12 1.812(9)
B8 H8 1.0996
B5' C1' 1.723(8)
B5' B9' 1.727(9)
B5' B6' 1.759(9)
B5' B10' 1.777(9)
B5' B4' 1.796(8)
B5' H5' 1.0987
C2' C1' 1.621(8)
C2' B11' 1.696(7)
C2' B6' 1.723(8)
C2' H2' 1.1008
C1' C13' 1.529(8)
C1' B6' 1.710(8)
C1' B4' 1.726(8)
B12 B11 1.755(9)
B12 B10 1.784(9)
B12 B9 1.792(9)
B12 H12 1.1010
B11 C2 1.704(8)
B11 B6 1.752(9)
B11 B10 1.766(9)
B11 H11 1.1007
B5 B9 1.765(9)
B5 B6 1.768(9)
B5 B10 1.791(8)
B5 H5 1.0999
B11' B12' 1.766(9)
B11' B10' 1.779(9)
B11' B6' 1.783(9)
B11' H11' 1.1012
C2 B6 1.708(8)
C2 H2 1.1010
B6 B10 1.744(9)
B6 H6 1.0994
B12' B10' 1.743(10)
B12' B9' 1.805(11)
B12' B8' 1.811(10)
B12' H12' 1.0996
B8' B9' 1.783(9)
B8' B4' 1.789(9)
B8' H8' 1.1008
B6' B10' 1.794(9)
B6' H6' 1.1009
B4' B9' 1.775(9)
B4' H4' 1.1008
C13 C14 1.474(10)
C13 H13A 0.9700
C13 H13B 0.9698
C15 N18 1.467(8)
C15 H15A 0.9595
C15 H15B 0.9599
C15 H15C 0.9597
C16 N18 1.472(7)
C16 H16A 0.9595
C16 H16B 0.9602
C16 H16C 0.9609
B10 B9 1.787(9)
B10 H10 1.1005
B9 H9 1.1008
B10' B9' 1.775(9)
B10' H10' 1.1001
B9' H9' 1.0997
N18 C17 1.499(7)
N18 H18 0.9100
C17 H17A 0.9596
C17 H17B 0.9602
C17 H17C 0.9604
C14 O1 1.420(14)
C14 H14A 0.9701
C14 H14B 0.9689
N18' C16' 1.308(15)
N18' C15' 1.469(9)
N18' C17' 1.550(14)
N18' H18' 0.9106
C13' C14' 1.490(9)
C13' 13'A 0.9698
C13' 13'B 0.9706
O1' C14' 1.373(10)
O1' H1' 0.8200
C14' 14'A 0.9704
C14' 14'B 0.9703
C15' 15'A 0.9603
C15' 15'B 0.9600
C15' 15'C 0.9597
C17' 17'A 0.9599
C17' 17'B 0.9605
C17' 17'C 0.9598
C16' 16'A 0.9611
C16' 16'B 0.9607
C16' 16'C 0.9597
Co3A C2'A 2.050(5)
Co3A B7'A 2.063(6)
Co3A B4'A 2.079(6)
Co3A C2A 2.094(5)
Co3A B4A 2.101(6)
Co3A C1'A 2.103(6)
Co3A B8'A 2.103(7)
Co3A B8A 2.108(6)
Co3A B7A 2.108(7)
Co3A C1A 2.131(5)
C1A C13A 1.533(7)
C1A C2A 1.619(7)
C1A B5A 1.702(8)
C1A B6A 1.711(9)
C1A B4A 1.735(9)
C2A B11A 1.686(8)
C2A B6A 1.703(9)
C2A B7A 1.709(8)
C2A H2A 1.1008
C2'A C1'A 1.625(8)
C2'A B21' 1.714(9)
C2'A B7'A 1.723(8)
C2'A B6'A 1.745(8)
C2'A H2'A 1.1002
B11A B6A 1.745(9)
B11A B12A 1.761(9)
B11A B7A 1.766(9)
B11A B10A 1.773(9)
B11A H11A 1.0996
B6'A B20' 1.746(10)
B6'A B21' 1.752(10)
B6'A B5'A 1.760(10)
B6'A C1'A 1.771(9)
B6'A H6'A 1.0991
B22' B20' 1.765(11)
B22' B21' 1.786(11)
B22' B9'A 1.789(11)
B22' B8'A 1.797(10)
B22' B7'A 1.804(10)
B22' H22' 1.1000
B9A B5A 1.755(10)
B9A B4A 1.771(9)
B9A B10A 1.775(9)
B9A B12A 1.795(9)
B9A B8A 1.805(10)
B9A H9A 1.1002
B7A B12A 1.742(9)
B7A B8A 1.790(10)
B7A H7A 1.0994
C1'A C23' 1.512(8)
C1'A B4'A 1.708(9)
C1'A B5'A 1.722(9)
C13A C14A 1.430(14)
C13A 13AA 0.9706
C13A 13AB 0.9691
B4'A B9'A 1.785(10)
B4'A B8'A 1.789(10)
B4'A B5'A 1.801(9)
B4'A H4'A 1.1006
B5A B6A 1.766(9)
B5A B10A 1.772(9)
B5A B4A 1.779(10)
B5A H5A 1.1010
B12A B8A 1.776(10)
B12A B10A 1.782(10)
B12A H12A 1.1012
B10A B6A 1.760(9)
B10A H10A 1.0999
B4A B8A 1.819(9)
B4A H4A 1.0996
B21' B20' 1.761(10)
B21' B7'A 1.809(9)
B21' H21' 1.1000
B7'A B8'A 1.762(10)
B7'A H7'A 1.0998
B8A H8A 1.1000
B8'A B9'A 1.787(10)
B8'A H8'A 1.1003
B5'A B20' 1.755(10)
B5'A B9'A 1.757(10)
B5'A H5'A 1.1002
C23' C24' 1.508(9)
C23' 23'A 0.9700
C23' 23'B 0.9700
B6A H6A 1.1008
B9'A B20' 1.776(10)
B9'A H9'A 1.0998
B20' H20' 1.1001
O1A C14A 1.413(14)
O1A H1A 0.8200
C24' O1'A 1.412(17)
C24' 24'A 0.9699
C24' 24'B 0.9701
C14A 14AA 0.9706
C14A 14AB 0.9707

loop_
_geom_hbond_atom_site_label_D
_geom_hbond_atom_site_label_H
_geom_hbond_atom_site_label_A
_geom_hbond_distance_DH
_geom_hbond_distance_HA
_geom_hbond_distance_DA
_geom_hbond_angle_DHA
_geom_hbond_site_symmetry_A
N18' H18' O1 0.91 2.61 3.120(14) 116.0 2_465
O1' H1' O1'A 0.82 1.84 2.655(17) 169.6 2_464
O1A H1A O1 0.82 1.98 2.730(14) 151.4 2_575

loop_
_platon_squeeze_void_nr
_platon_squeeze_void_average_x
_platon_squeeze_void_average_y
_platon_squeeze_void_average_z
_platon_squeeze_void_volume
_platon_squeeze_void_count_electrons
1 0.560 0.500 0.020 379.3 103.9
